data_2018461
loop_
_publ_author_name
'Moncol, J\'an'
'Jomov\'a, Klaudia'
'Porubsk\'a, M\'aria'

_publ_section_title
;
 Two centrosymmetric dinuclear phenanthroline--copper(II) complexes with
 3,5-dichloro-2-hydroxybenzoic acid and 5-chloro-2-hydroxybenzoic acid
;
_journal_coeditor_code SF3164
_journal_issue 4
_journal_name_full 'Acta Crystallographica Section C'
_journal_page_first m85
_journal_page_last m89
_journal_paper_doi 10.1107/S0108270112004532
_journal_volume 68
_journal_year 2012
_chemical_formula_iupac '[Cu2 (C7 H2 Cl2 O3)2 (C12 H8 N2)2 (C7 H4 Cl2 O3)2]'
_chemical_formula_moiety 'C52 H28 Cl8 Cu2 N4 O12'
_chemical_formula_sum 'C52 H28 Cl8 Cu2 N4 O12'
_chemical_formula_weight 1311.48
_chemical_name_systematic
;
bis(\m-3,5-dichloro-2-oxidobenzoato)-
\k^3^<i>O</i>^1^,<i>O</i>^2^:<i>O</i>^2^;
\k^3^<i>O</i>^2^:<i>O</i>^1^,<i>O</i>^2^-
bis[(3,5-dichloro-2-hydroxybenzoic acid-\k<i>O</i>^1^)(1,10-
phenanthroline-\k^2^<i>N</i>,<i>N</i>')copper(II)]
;
_space_group_IT_number 2
_symmetry_cell_setting triclinic
_symmetry_space_group_name_Hall '-P 1'
_symmetry_space_group_name_H-M 'P -1'
_atom_sites_solution_hydrogens geom
_atom_sites_solution_primary direct
_atom_sites_solution_secondary difmap
_audit_creation_method SHELXL-97
_cell_angle_alpha 102.423(2)
_cell_angle_beta 99.045(2)
_cell_angle_gamma 106.753(2)
_cell_formula_units_Z 1
_cell_length_a 9.2295(2)
_cell_length_b 11.6047(3)
_cell_length_c 12.9863(3)
_cell_measurement_reflns_used 4563
_cell_measurement_temperature 293(2)
_cell_measurement_theta_max 26.37
_cell_measurement_theta_min 4.17
_cell_volume 1264.44(6)
_computing_cell_refinement 'CrysAlis RED (Agilent, 2011)'
_computing_data_collection 'CrysAlis CCD (Agilent, 2011)'
_computing_data_reduction 'CrysAlis RED (Agilent, 2011)'
_computing_molecular_graphics 'XP in SHELXTL (Sheldrick, 2008)'
_computing_publication_material 'publCIF (Westrip, 2010)'
_computing_structure_refinement 'SHELXL-97 (Sheldrick, 2008)'
_computing_structure_solution 'SIR-97 (Altomare <i>et al.</i>, 1999)'
_diffrn_ambient_temperature 293(2)
_diffrn_detector_area_resol_mean 10.4340
_diffrn_measured_fraction_theta_full 0.994
_diffrn_measured_fraction_theta_max 0.994
_diffrn_measurement_device_type 'Gemini R CCD'
_diffrn_measurement_method '\w scans'
_diffrn_radiation_monochromator graphite
_diffrn_radiation_source 'fine-focus sealed tube'
_diffrn_radiation_type MoK\a
_diffrn_radiation_wavelength 0.71069
_diffrn_reflns_av_R_equivalents 0.0502
_diffrn_reflns_av_sigmaI/netI 0.0337
_diffrn_reflns_limit_h_max 11
_diffrn_reflns_limit_h_min -11
_diffrn_reflns_limit_k_max 14
_diffrn_reflns_limit_k_min -14
_diffrn_reflns_limit_l_max 16
_diffrn_reflns_limit_l_min -16
_diffrn_reflns_number 31426
_diffrn_reflns_theta_full 26.37
_diffrn_reflns_theta_max 26.37
_diffrn_reflns_theta_min 4.17
_diffrn_standards_decay_% 0
_diffrn_standards_interval_count 0
_diffrn_standards_interval_time 0
_diffrn_standards_number 0
_exptl_absorpt_coefficient_mu 1.334
_exptl_absorpt_correction_T_max 0.936
_exptl_absorpt_correction_T_min 0.598
_exptl_absorpt_correction_type analytical
_exptl_absorpt_process_details
;
CrysAlis RED (Agilent, 2011)
;
_exptl_crystal_colour green
_exptl_crystal_density_diffrn 1.722
_exptl_crystal_density_method 'not measured'
_exptl_crystal_description prism
_exptl_crystal_F_000 658
_exptl_crystal_size_max 0.43
_exptl_crystal_size_mid 0.14
_exptl_crystal_size_min 0.05
_refine_diff_density_max 0.616
_refine_diff_density_min -0.846
_refine_ls_extinction_method none
_refine_ls_goodness_of_fit_ref 1.076
_refine_ls_hydrogen_treatment constr
_refine_ls_matrix_type full
_refine_ls_number_parameters 363
_refine_ls_number_reflns 5150
_refine_ls_number_restraints 16
_refine_ls_restrained_S_all 1.075
_refine_ls_R_factor_all 0.0725
_refine_ls_R_factor_gt 0.0534
_refine_ls_shift/su_max 0.000
_refine_ls_shift/su_mean 0.000
_refine_ls_structure_factor_coef Fsqd
_refine_ls_weighting_details 'calc w=1/[\s^2^(Fo^2^)+(0.0989P)^2^+0.1443P] where P=(Fo^2^+2Fc^2^)/3'
_refine_ls_weighting_scheme calc
_refine_ls_wR_factor_gt 0.1510
_refine_ls_wR_factor_ref 0.1599
_reflns_number_gt 3886
_reflns_number_total 5150
_reflns_threshold_expression >2\s(I)
_cod_data_source_file sf3164.cif
_cod_data_source_block I
_cod_original_cell_volume 1264.44(5)
_cod_original_sg_symbol_Hall -P1
_cod_original_sg_symbol_H-M P-1
_cod_database_code 2018461

loop_
_symmetry_equiv_pos_as_xyz
'x, y, z'
'-x, -y, -z'

loop_
_atom_site_type_symbol
_atom_site_label
_atom_site_fract_x
_atom_site_fract_y
_atom_site_fract_z
_atom_site_U_iso_or_equiv
_atom_site_adp_type
_atom_site_calc_flag
_atom_site_refinement_flags
_atom_site_occupancy
_atom_site_symmetry_multiplicity
_atom_site_disorder_assembly
_atom_site_disorder_group
Cu Cu 0.60314(4) 0.40947(3) 0.53005(3) 0.04638(18) Uani d . 1 1 . .
Cl Cl1 0.55093(13) 0.67789(11) 0.83481(9) 0.0711(3) Uani d . 1 1 . .
Cl Cl2 1.09054(14) 1.02441(9) 0.84931(9) 0.0798(4) Uani d . 1 1 . .
Cl Cl3 0.7025(3) 0.5575(3) 1.06156(15) 0.1492(8) Uani d . 1 1 . .
Cl Cl4 1.2585(3) 0.84339(15) 1.03319(13) 0.1382(7) Uani d . 1 1 . .
O O1 0.7740(3) 0.5084(2) 0.48679(19) 0.0471(6) Uani d . 1 1 . .
O O2 0.9763(3) 0.6699(2) 0.49652(18) 0.0485(6) Uani d . 1 1 . .
O O3 0.5898(3) 0.5492(2) 0.6279(2) 0.0520(6) Uani d . 1 1 . .
O O4 0.7913(3) 0.3679(2) 0.6760(2) 0.0608(7) Uani d . 1 1 . .
O O5 1.0353(3) 0.4738(3) 0.6795(2) 0.0618(7) Uani d . 1 1 . .
H H5O 1.0166 0.4199 0.6221 0.093 Uiso calc R 1 1 . .
O O6 0.6882(4) 0.4162(4) 0.8478(3) 0.0838(15) Uani d PDU 0.807(8) 1 A 1
H H6O 0.6877 0.3774 0.7869 0.126 Uiso calc PR 0.807(8) 1 A 1
O O7 1.1941(11) 0.6603(16) 0.8283(10) 0.083(6) Uani d PDU 0.193(8) 1 A 2
H H7O 1.1726 0.6072 0.7701 0.124 Uiso calc PR 0.193(8) 1 A 2
N N1 0.4294(3) 0.2920(3) 0.5714(3) 0.0517(7) Uani d . 1 1 . .
N N2 0.5849(3) 0.2533(3) 0.4211(2) 0.0479(7) Uani d . 1 1 . .
C C1 0.3560(4) 0.3145(4) 0.6483(4) 0.0630(10) Uani d . 1 1 . .
H H1 0.3840 0.3961 0.6920 0.076 Uiso calc R 1 1 . .
C C2 0.2381(5) 0.2212(5) 0.6669(4) 0.0798(14) Uani d . 1 1 . .
H H2 0.1900 0.2400 0.7231 0.096 Uiso calc R 1 1 . .
C C3 0.1940(5) 0.1026(5) 0.6024(4) 0.0767(13) Uani d . 1 1 . .
H H3 0.1138 0.0402 0.6137 0.092 Uiso calc R 1 1 . .
C C4 0.2676(5) 0.0727(4) 0.5191(4) 0.0669(12) Uani d . 1 1 . .
C C5 0.3864(4) 0.1725(3) 0.5076(3) 0.0530(9) Uani d . 1 1 . .
C C6 0.4694(4) 0.1516(3) 0.4254(3) 0.0514(9) Uani d . 1 1 . .
C C7 0.4320(5) 0.0316(3) 0.3559(3) 0.0608(11) Uani d . 1 1 . .
C C8 0.5189(6) 0.0213(4) 0.2780(4) 0.0742(13) Uani d . 1 1 . .
H H8 0.4984 -0.0562 0.2294 0.089 Uiso calc R 1 1 . .
C C9 0.6329(5) 0.1221(4) 0.2717(4) 0.0700(12) Uani d . 1 1 . .
H H9 0.6892 0.1139 0.2188 0.084 Uiso calc R 1 1 . .
C C10 0.6646(4) 0.2382(4) 0.3454(3) 0.0570(9) Uani d . 1 1 . .
H H10 0.7438 0.3068 0.3415 0.068 Uiso calc R 1 1 . .
C C11 0.3119(6) -0.0679(4) 0.3705(5) 0.0786(15) Uani d . 1 1 . .
H H11 0.2866 -0.1481 0.3250 0.094 Uiso calc R 1 1 . .
C C12 0.2354(6) -0.0496(4) 0.4467(5) 0.0814(15) Uani d . 1 1 . .
H H12 0.1585 -0.1176 0.4540 0.098 Uiso calc R 1 1 . .
C C13 0.8641(4) 0.6201(3) 0.5341(3) 0.0400(7) Uani d . 1 1 . .
C C14 0.8395(3) 0.6933(3) 0.6341(2) 0.0375(7) Uani d . 1 1 . .
C C15 0.7078(4) 0.6523(3) 0.6762(3) 0.0407(7) Uani d . 1 1 . .
C C16 0.7041(4) 0.7285(3) 0.7748(3) 0.0450(8) Uani d . 1 1 . .
C C17 0.8200(5) 0.8419(3) 0.8281(3) 0.0539(9) Uani d . 1 1 . .
H H17 0.8139 0.8906 0.8933 0.065 Uiso calc R 1 1 . .
C C18 0.9439(4) 0.8812(3) 0.7831(3) 0.0508(9) Uani d . 1 1 . .
C C19 0.9560(4) 0.8096(3) 0.6887(3) 0.0452(8) Uani d . 1 1 . .
H H19 1.0417 0.8377 0.6602 0.054 Uiso calc R 1 1 . .
C C20 0.9188(4) 0.4519(3) 0.7214(3) 0.0480(8) Uani d . 1 1 . .
C C21 0.9406(4) 0.5354(3) 0.8310(3) 0.0500(8) Uani d . 1 1 A .
C C22 0.8234(4) 0.5122(3) 0.8889(3) 0.0626(10) Uani d DU 1 1 . .
H H22 0.7311 0.4455 0.8581 0.075 Uiso d PR 0.20 1 A 2
C C23 0.8449(7) 0.5886(6) 0.9909(4) 0.0778(13) Uani d . 1 1 A .
C C24 0.9727(8) 0.6856(5) 1.0346(4) 0.0873(16) Uani d . 1 1 . .
H H24 0.9849 0.7363 1.1036 0.105 Uiso calc R 1 1 A .
C C25 1.0910(7) 0.7138(4) 0.9786(4) 0.0811(14) Uani d . 1 1 A .
C C26 1.0740(5) 0.6359(4) 0.8768(3) 0.0589(10) Uani d DU 1 1 . .
H H26 1.1529 0.6521 0.8399 0.071 Uiso d PR 0.80 1 A 1

loop_
_atom_site_aniso_label
_atom_site_aniso_U_11
_atom_site_aniso_U_22
_atom_site_aniso_U_33
_atom_site_aniso_U_12
_atom_site_aniso_U_13
_atom_site_aniso_U_23
Cu 0.0434(3) 0.0300(2) 0.0577(3) 0.00602(17) 0.01151(19) 0.00436(18)
Cl1 0.0770(7) 0.0819(7) 0.0699(7) 0.0359(6) 0.0371(5) 0.0253(6)
Cl2 0.0952(8) 0.0466(6) 0.0645(7) -0.0014(5) 0.0161(6) -0.0157(5)
Cl3 0.1891(19) 0.223(2) 0.1045(13) 0.1281(19) 0.0858(13) 0.0678(14)
Cl4 0.1851(17) 0.0797(10) 0.0812(10) 0.0053(10) -0.0326(10) -0.0177(8)
O1 0.0504(13) 0.0313(11) 0.0485(13) 0.0052(10) 0.0129(10) -0.0013(10)
O2 0.0550(13) 0.0360(12) 0.0440(13) 0.0034(10) 0.0169(11) 0.0017(10)
O3 0.0448(13) 0.0384(13) 0.0658(16) 0.0091(10) 0.0179(11) 0.0034(11)
O4 0.0617(15) 0.0469(15) 0.0605(16) 0.0071(13) 0.0116(13) 0.0047(12)
O5 0.0580(15) 0.0620(17) 0.0465(15) 0.0075(13) 0.0139(12) -0.0072(12)
O6 0.079(3) 0.102(3) 0.080(3) 0.033(2) 0.032(2) 0.032(2)
O7 0.048(8) 0.080(11) 0.079(11) -0.006(7) -0.012(6) -0.004(8)
N1 0.0420(15) 0.0419(16) 0.066(2) 0.0067(13) 0.0068(14) 0.0195(14)
N2 0.0440(15) 0.0348(15) 0.0547(18) 0.0106(12) -0.0029(13) 0.0056(13)
C1 0.057(2) 0.063(2) 0.072(3) 0.0167(19) 0.017(2) 0.028(2)
C2 0.070(3) 0.085(4) 0.093(3) 0.019(3) 0.027(2) 0.048(3)
C3 0.058(2) 0.068(3) 0.101(4) 0.003(2) 0.008(2) 0.048(3)
C4 0.054(2) 0.051(2) 0.086(3) 0.0058(18) -0.011(2) 0.034(2)
C5 0.0440(18) 0.0363(19) 0.069(2) 0.0062(15) -0.0096(17) 0.0215(17)
C6 0.0453(19) 0.0310(17) 0.064(2) 0.0075(14) -0.0149(17) 0.0110(16)
C7 0.063(2) 0.0368(19) 0.064(3) 0.0150(17) -0.020(2) 0.0024(17)
C8 0.081(3) 0.043(2) 0.072(3) 0.023(2) -0.028(2) -0.011(2)
C9 0.072(3) 0.058(3) 0.061(2) 0.028(2) -0.009(2) -0.012(2)
C10 0.057(2) 0.046(2) 0.055(2) 0.0179(17) 0.0008(18) -0.0041(17)
C11 0.082(3) 0.029(2) 0.090(3) 0.001(2) -0.030(3) 0.007(2)
C12 0.067(3) 0.038(2) 0.110(4) -0.0082(19) -0.025(3) 0.030(2)
C13 0.0421(17) 0.0318(16) 0.0415(17) 0.0105(13) 0.0047(14) 0.0066(13)
C14 0.0404(16) 0.0297(15) 0.0376(16) 0.0097(13) 0.0035(13) 0.0066(13)
C15 0.0464(18) 0.0327(16) 0.0452(18) 0.0175(14) 0.0087(14) 0.0107(14)
C16 0.0533(19) 0.0443(19) 0.0444(18) 0.0221(16) 0.0152(15) 0.0158(15)
C17 0.076(2) 0.048(2) 0.0362(18) 0.0270(19) 0.0093(17) 0.0014(15)
C18 0.066(2) 0.0338(17) 0.0400(18) 0.0098(16) 0.0045(16) 0.0005(14)
C19 0.0530(19) 0.0340(17) 0.0431(18) 0.0090(14) 0.0110(15) 0.0069(14)
C20 0.060(2) 0.0396(18) 0.0450(19) 0.0187(17) 0.0111(16) 0.0104(15)
C21 0.070(2) 0.047(2) 0.0382(18) 0.0299(18) 0.0076(16) 0.0117(15)
C22 0.091(3) 0.071(3) 0.051(2) 0.052(2) 0.027(2) 0.029(2)
C23 0.115(4) 0.092(4) 0.055(3) 0.066(3) 0.031(3) 0.027(3)
C24 0.151(5) 0.087(4) 0.043(2) 0.071(4) 0.023(3) 0.015(2)
C25 0.122(4) 0.053(2) 0.055(3) 0.036(3) -0.014(3) 0.003(2)
C26 0.082(3) 0.049(2) 0.0410(19) 0.024(2) 0.0017(18) 0.0091(16)

loop_
_atom_type_symbol
_atom_type_description
_atom_type_scat_dispersion_real
_atom_type_scat_dispersion_imag
_atom_type_scat_source
C C 0.0033 0.0016 'International Tables Vol C Tables 4.2.6.8 and 6.1.1.4'
H H 0.0000 0.0000 'International Tables Vol C Tables 4.2.6.8 and 6.1.1.4'
N N 0.0061 0.0033 'International Tables Vol C Tables 4.2.6.8 and 6.1.1.4'
O O 0.0106 0.0060 'International Tables Vol C Tables 4.2.6.8 and 6.1.1.4'
Cu Cu 0.3201 1.2651 'International Tables Vol C Tables 4.2.6.8 and 6.1.1.4'
Cl Cl 0.1484 0.1585 'International Tables Vol C Tables 4.2.6.8 and 6.1.1.4'

loop_
_geom_angle_atom_site_label_1
_geom_angle_atom_site_label_2
_geom_angle_atom_site_label_3
_geom_angle_site_symmetry_1
_geom_angle_site_symmetry_3
_geom_angle
O3 Cu O1 . . 93.00(10)
O3 Cu N2 . . 171.97(10)
O1 Cu N2 . . 93.10(11)
O3 Cu N1 . . 91.71(12)
O1 Cu N1 . . 174.85(11)
N2 Cu N1 . . 82.40(13)
O3 Cu O4 . . 93.04(10)
O1 Cu O4 . . 90.90(9)
N2 Cu O4 . . 92.09(10)
N1 Cu O4 . . 86.77(10)
O3 Cu O3 . 2_666 88.44(10)
O1 Cu O3 . 2_666 87.98(9)
N2 Cu O3 . 2_666 86.56(9)
N1 Cu O3 . 2_666 94.22(10)
O4 Cu O3 . 2_666 178.20(7)
O3 Cu Cu . 2_666 54.23(8)
O1 Cu Cu . 2_666 90.05(7)
N2 Cu Cu . 2_666 120.54(8)
N1 Cu Cu . 2_666 94.39(9)
O4 Cu Cu . 2_666 147.25(6)
O3 Cu Cu 2_666 2_666 34.20(5)
C13 O1 Cu . . 128.6(2)
C15 O3 Cu . . 124.1(2)
C20 O4 Cu . . 118.1(2)
C20 O5 H5O . . 109.5
C22 O6 H6O . . 109.5
H6O O6 H22 . . 104.8
C26 O7 H7O . . 109.5
H7O O7 H26 . . 104.7
C1 N1 C5 . . 118.2(3)
C1 N1 Cu . . 129.8(3)
C5 N1 Cu . . 112.0(3)
C10 N2 C6 . . 118.1(3)
C10 N2 Cu . . 128.9(2)
C6 N2 Cu . . 112.9(2)
N1 C1 C2 . . 122.5(4)
N1 C1 H1 . . 118.8
C2 C1 H1 . . 118.8
C3 C2 C1 . . 119.3(5)
C3 C2 H2 . . 120.4
C1 C2 H2 . . 120.4
C2 C3 C4 . . 120.9(4)
C2 C3 H3 . . 119.5
C4 C3 H3 . . 119.5
C3 C4 C5 . . 115.7(4)
C3 C4 C12 . . 126.7(4)
C5 C4 C12 . . 117.6(5)
N1 C5 C4 . . 123.5(4)
N1 C5 C6 . . 116.5(3)
C4 C5 C6 . . 120.0(4)
N2 C6 C7 . . 123.6(4)
N2 C6 C5 . . 116.1(3)
C7 C6 C5 . . 120.2(3)
C8 C7 C6 . . 115.7(4)
C8 C7 C11 . . 125.9(4)
C6 C7 C11 . . 118.4(5)
C9 C8 C7 . . 121.3(4)
C9 C8 H8 . . 119.3
C7 C8 H8 . . 119.3
C8 C9 C10 . . 119.3(5)
C8 C9 H9 . . 120.3
C10 C9 H9 . . 120.3
N2 C10 C9 . . 121.8(4)
N2 C10 H10 . . 119.1
C9 C10 H10 . . 119.1
C12 C11 C7 . . 121.9(4)
C12 C11 H11 . . 119.1
C7 C11 H11 . . 119.1
C11 C12 C4 . . 121.9(4)
C11 C12 H12 . . 119.1
C4 C12 H12 . . 119.1
O2 C13 O1 . . 120.3(3)
O2 C13 C14 . . 118.7(3)
O1 C13 C14 . . 120.9(3)
C15 C14 C19 . . 119.6(3)
C15 C14 C13 . . 123.4(3)
C19 C14 C13 . . 117.0(3)
O3 C15 C16 . . 119.0(3)
O3 C15 C14 . . 123.9(3)
C16 C15 C14 . . 117.1(3)
C17 C16 C15 . . 122.7(3)
C17 C16 Cl1 . . 118.2(3)
C15 C16 Cl1 . . 119.1(3)
C18 C17 C16 . . 118.8(3)
C18 C17 H17 . . 120.6
C16 C17 H17 . . 120.6
C19 C18 C17 . . 121.2(3)
C19 C18 Cl2 . . 119.5(3)
C17 C18 Cl2 . . 119.3(3)
C18 C19 C14 . . 120.6(3)
C18 C19 H19 . . 119.7
C14 C19 H19 . . 119.7
O4 C20 O5 . . 124.1(3)
O4 C20 C21 . . 120.2(3)
O5 C20 C21 . . 115.7(3)
C26 C21 C22 . . 119.1(3)
C26 C21 C20 . . 120.7(3)
C22 C21 C20 . . 120.2(3)
O6 C22 C23 . . 117.7(4)
O6 C22 C21 . . 122.2(3)
C23 C22 C21 . . 120.1(4)
C23 C22 H22 . . 119.9
C21 C22 H22 . . 120.1
C24 C23 C22 . . 120.8(5)
C24 C23 Cl3 . . 119.6(4)
C22 C23 Cl3 . . 119.6(5)
C23 C24 C25 . . 121.0(4)
C23 C24 H24 . . 119.5
C25 C24 H24 . . 119.5
C26 C25 C24 . . 119.3(5)
C26 C25 Cl4 . . 118.9(4)
C24 C25 Cl4 . . 121.8(4)
O7 C26 C21 . . 122.3(7)
O7 C26 C25 . . 117.9(7)
C21 C26 C25 . . 119.7(4)
C21 C26 H26 . . 120.1
C25 C26 H26 . . 120.1

loop_
_geom_bond_atom_site_label_1
_geom_bond_atom_site_label_2
_geom_bond_site_symmetry_2
_geom_bond_distance
_geom_bond_publ_flag
Cu O3 . 1.881(2) y
Cu O1 . 1.906(2) y
Cu N2 . 1.990(3) y
Cu N1 . 2.011(3) y
Cu O4 . 2.585(3) y
Cu O3 2_666 2.716(3) y
Cl1 C16 . 1.737(3) ?
Cl2 C18 . 1.748(3) ?
Cl3 C23 . 1.717(5) ?
Cl4 C25 . 1.735(5) ?
O1 C13 . 1.274(4) ?
O2 C13 . 1.257(4) ?
O3 C15 . 1.312(4) ?
O4 C20 . 1.247(4) ?
O5 C20 . 1.267(4) ?
O5 H5O . 0.8200 ?
O6 C22 . 1.3484(10) ?
O6 H6O . 0.8200 ?
O6 H22 . 0.4205 ?
O7 C26 . 1.3494(10) ?
O7 H7O . 0.8200 ?
O7 H26 . 0.4240 ?
N1 C1 . 1.314(5) ?
N1 C5 . 1.361(5) ?
N2 C10 . 1.329(5) ?
N2 C6 . 1.362(4) ?
C1 C2 . 1.390(6) ?
C1 H1 . 0.9300 ?
C2 C3 . 1.355(7) ?
C2 H2 . 0.9300 ?
C3 C4 . 1.399(7) ?
C3 H3 . 0.9300 ?
C4 C5 . 1.400(5) ?
C4 C12 . 1.443(7) ?
C5 C6 . 1.428(6) ?
C6 C7 . 1.399(5) ?
C7 C8 . 1.392(7) ?
C7 C11 . 1.421(7) ?
C8 C9 . 1.357(7) ?
C8 H8 . 0.9300 ?
C9 C10 . 1.394(5) ?
C9 H9 . 0.9300 ?
C10 H10 . 0.9300 ?
C11 C12 . 1.319(8) ?
C11 H11 . 0.9300 ?
C12 H12 . 0.9300 ?
C13 C14 . 1.479(4) ?
C14 C15 . 1.410(4) ?
C14 C19 . 1.412(4) ?
C15 C16 . 1.402(5) ?
C16 C17 . 1.386(5) ?
C17 C18 . 1.372(5) ?
C17 H17 . 0.9300 ?
C18 C19 . 1.366(5) ?
C19 H19 . 0.9300 ?
C20 C21 . 1.486(5) ?
C21 C26 . 1.369(5) ?
C21 C22 . 1.408(5) ?
C22 C23 . 1.375(6) ?
C22 H22 . 0.9300 ?
C23 C24 . 1.316(8) ?
C24 C25 . 1.405(8) ?
C24 H24 . 0.9300 ?
C25 C26 . 1.389(6) ?
C26 H26 . 0.9300 ?

loop_
_geom_hbond_atom_site_label_D
_geom_hbond_atom_site_label_H
_geom_hbond_atom_site_label_A
_geom_hbond_site_symmetry_A
_geom_hbond_distance_DH
_geom_hbond_distance_HA
_geom_hbond_distance_DA
_geom_hbond_angle_DHA
O5 H5O O2 2_766 0.82 1.69 2.489(3) 166
O6 H6O O4 . 0.82 1.85 2.577(5) 147
O7 H7O O5 . 0.82 1.73 2.460(14) 147
